data_4506922
loop_
_publ_author_name
'Blake, Karyn M.'
'Gandolfo, Chaun M.'
'Uebler, Jacob W.'
'LaDuca, Robert L.'

_publ_section_title
;
 Diverse Topologies in Chiral Divalent Metal Camphorate Coordination
 Polymers Containing 4,4&#x2032;-Dipyridylamine
;
_journal_issue 10
_journal_name_full 'Crystal Growth &amp; Design'
_journal_page_first 5125
_journal_paper_doi 10.1021/cg301091f
_journal_volume 12
_journal_year 2012
_chemical_formula_sum 'C30 H33 Cd Cl N6 O8'
_chemical_formula_weight 753.47
_chemical_name_systematic
; 
 ? 
;
_space_group_IT_number 18
_symmetry_cell_setting orthorhombic
_symmetry_space_group_name_Hall 'P 2 2ab'
_symmetry_space_group_name_H-M 'P 21 21 2'
_atom_sites_solution_hydrogens geom
_atom_sites_solution_primary direct
_atom_sites_solution_secondary difmap
_audit_creation_method SHELXL-97
_audit_update_record
;
2010-06-14 # Formatted by publCIF
;
_cell_angle_alpha 90.00
_cell_angle_beta 90.00
_cell_angle_gamma 90.00
_cell_formula_units_Z 4
_cell_length_a 19.0413(19)
_cell_length_b 23.213(2)
_cell_length_c 7.1223(7)
_cell_measurement_reflns_used 8877
_cell_measurement_temperature 173(2)
_cell_measurement_theta_max 25.20
_cell_measurement_theta_min 2.77
_cell_volume 3148.1(5)
_computing_cell_refinement 'Bruker SAINT'
_computing_data_collection 'Bruker APEX2'
_computing_data_reduction 'Bruker SAINT'
_computing_molecular_graphics 'Bruker SHELXTL'
_computing_publication_material 'Bruker SHELXTL'
_computing_structure_refinement 'SHELXL-97 (Sheldrick, 2008)'
_computing_structure_solution 'SHELXS-97 (Sheldrick, 2008)'
_diffrn_ambient_temperature 173(2)
_diffrn_measured_fraction_theta_full 0.996
_diffrn_measured_fraction_theta_max 0.992
_diffrn_measurement_device_type 'Bruker APEX-II CCD'
_diffrn_measurement_method '\f and \w scans'
_diffrn_radiation_monochromator graphite
_diffrn_radiation_source 'fine-focus sealed tube'
_diffrn_radiation_type MoK\a
_diffrn_radiation_wavelength 0.71073
_diffrn_reflns_av_R_equivalents 0.0529
_diffrn_reflns_av_sigmaI/netI 0.0524
_diffrn_reflns_limit_h_max 22
_diffrn_reflns_limit_h_min -22
_diffrn_reflns_limit_k_max 26
_diffrn_reflns_limit_k_min -27
_diffrn_reflns_limit_l_max 8
_diffrn_reflns_limit_l_min -8
_diffrn_reflns_number 19362
_diffrn_reflns_theta_full 25.00
_diffrn_reflns_theta_max 25.33
_diffrn_reflns_theta_min 1.75
_exptl_absorpt_coefficient_mu 0.839
_exptl_absorpt_correction_T_max 0.9238
_exptl_absorpt_correction_T_min 0.8337
_exptl_absorpt_correction_type multi-scan
_exptl_absorpt_process_details SADABS
_exptl_crystal_colour colourless
_exptl_crystal_density_diffrn 1.590
_exptl_crystal_density_method 'not measured'
_exptl_crystal_description block
_exptl_crystal_F_000 1536
_exptl_crystal_size_max 0.22
_exptl_crystal_size_mid 0.16
_exptl_crystal_size_min 0.10
_refine_diff_density_max 0.925
_refine_diff_density_min -1.085
_refine_diff_density_rms 0.078
_refine_ls_abs_structure_details 'Flack H D (1983), Acta Cryst. A39, 876-881'
_refine_ls_abs_structure_Flack 0.05(5)
_refine_ls_extinction_method none
_refine_ls_goodness_of_fit_ref 1.056
_refine_ls_hydrogen_treatment mixed
_refine_ls_matrix_type full
_refine_ls_number_parameters 428
_refine_ls_number_reflns 5685
_refine_ls_number_restraints 3
_refine_ls_restrained_S_all 1.056
_refine_ls_R_factor_all 0.0584
_refine_ls_R_factor_gt 0.0493
_refine_ls_shift/su_max 0.000
_refine_ls_shift/su_mean 0.000
_refine_ls_structure_factor_coef Fsqd
_refine_ls_weighting_details 'calc w=1/[\s^2^(Fo^2^)+(0.0682P)^2^+1.8213P] where P=(Fo^2^+2Fc^2^)/3'
_refine_ls_weighting_scheme calc
_refine_ls_wR_factor_gt 0.1317
_refine_ls_wR_factor_ref 0.1375
_reflns_number_gt 4735
_reflns_number_total 5685
_reflns_threshold_expression >2sigma(I)
_cod_data_source_file cg301091f_si_003.cif
_cod_data_source_block 1a
_cod_depositor_comments
;
The following automatic conversions were performed:

'_symmetry_cell_setting' value 'Orthorhombic' changed to
'orthorhombic' according to
/home/saulius/struct/CIF-dictionaries/cif_core.dic dictionary named
'cif_core.dic' version 2.4.2 from 2011-04-26.

Automatic conversion script
Id: cif_fix_values 1891 2012-01-12 08:04:46Z andrius 
;
_cod_original_sg_symbol_H-M P2(1)2(1)2
_cod_database_code 4506922

loop_
_symmetry_equiv_pos_as_xyz
'x, y, z'
'-x, -y, z'
'-x+1/2, y+1/2, -z'
'x+1/2, -y+1/2, -z'

loop_
_atom_site_label
_atom_site_type_symbol
_atom_site_fract_x
_atom_site_fract_y
_atom_site_fract_z
_atom_site_U_iso_or_equiv
_atom_site_adp_type
_atom_site_occupancy
_atom_site_symmetry_multiplicity
_atom_site_calc_flag
_atom_site_refinement_flags
Cd1 Cd 0.0000 0.0000 0.17689(7) 0.05600(19) Uani 1 2 d S
Cd2 Cd 0.5000 0.0000 0.13817(7) 0.05165(18) Uani 1 2 d S
Cl1 Cl 0.25046(10) -0.26364(7) 1.6240(3) 0.0660(4) Uani 1 1 d .
O1 O 0.0933(2) -0.0244(2) -0.0139(8) 0.0632(13) Uani 1 1 d .
O2 O 0.0881(2) 0.06582(19) 0.0863(7) 0.0637(12) Uani 1 1 d .
O3 O 0.4028(2) -0.0213(3) -0.0466(9) 0.0734(16) Uani 1 1 d .
O4 O 0.4129(2) 0.0669(2) 0.0529(7) 0.0665(12) Uani 1 1 d .
O5 O 0.2507(3) -0.2417(3) 1.4367(8) 0.0968(17) Uani 1 1 d .
O6 O 0.2496(2) -0.21438(19) 1.7513(7) 0.0728(11) Uani 1 1 d .
O7 O 0.3132(2) -0.2951(3) 1.6550(10) 0.102(2) Uani 1 1 d .
O8 O 0.1885(3) -0.2961(2) 1.6537(8) 0.0885(17) Uani 1 1 d .
N1 N 0.0289(3) -0.2327(2) 1.3521(7) 0.0570(14) Uani 1 1 d .
N2 N 0.1047(2) -0.1698(2) 0.8442(7) 0.0499(13) Uani 1 1 d D
H2N H 0.141(2) -0.190(2) 0.800(8) 0.060 Uiso 1 1 d D
N3 N 0.0388(3) -0.0612(2) 0.4124(7) 0.0622(14) Uani 1 1 d .
N4 N 0.5391(3) 0.0627(3) 0.3714(7) 0.0585(14) Uani 1 1 d .
N5 N 0.6035(3) 0.1704(2) 0.8123(7) 0.0526(13) Uani 1 1 d D
H5N H 0.6442(18) 0.187(2) 0.792(9) 0.063 Uiso 1 1 d D
N6 N 0.5235(2) 0.2324(2) 1.3181(7) 0.0486(12) Uani 1 1 d D
H6N H 0.515(3) 0.241(2) 1.438(4) 0.058 Uiso 1 1 d D
C1 C 0.0917(3) -0.2486(3) 1.2847(9) 0.0574(16) Uani 1 1 d .
H1 H 0.1196 -0.2753 1.3532 0.069 Uiso 1 1 calc R
C2 C 0.1165(3) -0.2267(3) 1.1166(9) 0.0531(15) Uani 1 1 d .
H2 H 0.1612 -0.2386 1.0717 0.064 Uiso 1 1 calc R
C3 C 0.0778(3) -0.1882(3) 1.0135(8) 0.0474(13) Uani 1 1 d .
C4 C 0.0136(3) -0.1728(3) 1.0875(9) 0.0567(17) Uani 1 1 d .
H4 H -0.0155 -0.1465 1.0211 0.068 Uiso 1 1 calc R
C5 C -0.0088(4) -0.1950(3) 1.2566(8) 0.0554(15) Uani 1 1 d .
H5 H -0.0528 -0.1829 1.3059 0.066 Uiso 1 1 calc R
C6 C 0.0806(3) -0.1344(3) 0.7074(8) 0.0512(14) Uani 1 1 d .
C7 C 0.1229(3) -0.1223(3) 0.5539(9) 0.0519(14) Uani 1 1 d .
H7 H 0.1684 -0.1390 0.5476 0.062 Uiso 1 1 calc R
C8 C 0.1015(3) -0.0875(3) 0.4135(9) 0.0577(16) Uani 1 1 d .
H8 H 0.1323 -0.0814 0.3105 0.069 Uiso 1 1 calc R
C9 C -0.0025(5) -0.0740(3) 0.5530(9) 0.082(2) Uani 1 1 d .
H9 H -0.0482 -0.0577 0.5510 0.099 Uiso 1 1 calc R
C10 C 0.0137(4) -0.1087(3) 0.7036(9) 0.075(2) Uani 1 1 d .
H10 H -0.0192 -0.1151 0.8016 0.090 Uiso 1 1 calc R
C11 C 0.1177(3) 0.0261(4) -0.0079(10) 0.0555(18) Uani 1 1 d .
C12 C 0.1834(3) 0.0417(3) -0.1181(10) 0.0552(16) Uani 1 1 d .
H12 H 0.1768 0.0259 -0.2476 0.066 Uiso 1 1 calc R
C13 C 0.1975(4) 0.1035(4) -0.1394(15) 0.098(3) Uani 1 1 d .
H13A H 0.1728 0.1263 -0.0423 0.117 Uiso 1 1 calc R
H13B H 0.1834 0.1174 -0.2653 0.117 Uiso 1 1 calc R
C14 C 0.2802(3) 0.1066(3) -0.1128(14) 0.085(2) Uani 1 1 d .
H14A H 0.2918 0.1224 0.0125 0.102 Uiso 1 1 calc R
H14B H 0.3013 0.1318 -0.2097 0.102 Uiso 1 1 calc R
C15 C 0.3095(3) 0.0422(3) -0.1329(9) 0.0564(16) Uani 1 1 d .
C16 C 0.2496(3) 0.0094(3) -0.0314(9) 0.078(2) Uani 1 1 d .
C17 C 0.2460(4) -0.0558(3) -0.0807(14) 0.092(2) Uani 1 1 d .
H17A H 0.2921 -0.0734 -0.0593 0.138 Uiso 1 1 calc R
H17B H 0.2329 -0.0603 -0.2129 0.138 Uiso 1 1 calc R
H17C H 0.2109 -0.0746 -0.0011 0.138 Uiso 1 1 calc R
C18 C 0.2523(3) 0.0143(3) 0.1720(8) 0.0657(18) Uani 1 1 d .
H18A H 0.2944 -0.0052 0.2190 0.099 Uiso 1 1 calc R
H18B H 0.2104 -0.0036 0.2266 0.099 Uiso 1 1 calc R
H18C H 0.2539 0.0551 0.2075 0.099 Uiso 1 1 calc R
C19 C 0.3801(3) 0.0298(4) -0.0350(10) 0.0517(16) Uani 1 1 d .
C20 C 0.5996(3) 0.0902(3) 0.3720(8) 0.0475(14) Uani 1 1 d .
H20 H 0.6302 0.0846 0.2682 0.057 Uiso 1 1 calc R
C21 C 0.6214(3) 0.1267(3) 0.5141(8) 0.0536(15) Uani 1 1 d .
H21 H 0.6649 0.1466 0.5044 0.064 Uiso 1 1 calc R
C22 C 0.5787(3) 0.1343(3) 0.6726(7) 0.0442(14) Uani 1 1 d .
C23 C 0.5153(4) 0.1064(4) 0.6685(9) 0.084(3) Uani 1 1 d .
H23 H 0.4827 0.1120 0.7679 0.101 Uiso 1 1 calc R
C24 C 0.4981(5) 0.0703(5) 0.5214(9) 0.115(4) Uani 1 1 d .
H24 H 0.4550 0.0499 0.5272 0.137 Uiso 1 1 calc R
C25 C 0.5736(3) 0.1893(3) 0.9800(8) 0.0468(13) Uani 1 1 d .
C26 C 0.6137(3) 0.2280(3) 1.0886(9) 0.0583(16) Uani 1 1 d .
H26 H 0.6585 0.2405 1.0460 0.070 Uiso 1 1 calc R
C27 C 0.5874(3) 0.2474(3) 1.2569(9) 0.0587(16) Uani 1 1 d .
H27 H 0.6154 0.2723 1.3319 0.070 Uiso 1 1 calc R
C28 C 0.4853(3) 0.1954(3) 1.2132(9) 0.0570(17) Uani 1 1 d .
H28 H 0.4399 0.1846 1.2561 0.068 Uiso 1 1 calc R
C29 C 0.5093(4) 0.1728(3) 1.0471(8) 0.0569(15) Uani 1 1 d .
H29 H 0.4815 0.1460 0.9792 0.068 Uiso 1 1 calc R
C30 C 0.3132(4) 0.0258(5) -0.3340(11) 0.106(3) Uani 1 1 d .
H30A H 0.3464 -0.0062 -0.3493 0.159 Uiso 1 1 calc R
H30B H 0.3292 0.0589 -0.4081 0.159 Uiso 1 1 calc R
H30C H 0.2666 0.0138 -0.3773 0.159 Uiso 1 1 calc R

loop_
_atom_site_aniso_label
_atom_site_aniso_U_11
_atom_site_aniso_U_22
_atom_site_aniso_U_33
_atom_site_aniso_U_23
_atom_site_aniso_U_13
_atom_site_aniso_U_12
Cd1 0.0500(3) 0.0652(4) 0.0528(3) 0.000 0.000 0.0128(4)
Cd2 0.0401(3) 0.0688(4) 0.0461(3) 0.000 0.000 -0.0060(4)
Cl1 0.0409(7) 0.0810(10) 0.0761(10) 0.0009(8) -0.0037(8) 0.0002(10)
O1 0.050(3) 0.071(3) 0.068(3) -0.016(2) 0.006(2) -0.007(2)
O2 0.044(2) 0.061(3) 0.086(3) -0.008(3) 0.008(2) 0.013(2)
O3 0.052(3) 0.090(4) 0.078(3) -0.022(3) -0.016(2) 0.012(3)
O4 0.053(2) 0.079(3) 0.067(3) -0.001(3) -0.008(2) -0.016(2)
O5 0.071(3) 0.145(5) 0.074(4) 0.002(3) 0.006(4) -0.017(5)
O6 0.046(2) 0.093(3) 0.079(3) -0.009(3) -0.004(2) -0.001(3)
O7 0.053(3) 0.120(5) 0.133(5) -0.011(4) -0.019(3) 0.022(3)
O8 0.070(3) 0.089(4) 0.107(4) 0.007(3) -0.006(3) -0.022(3)
N1 0.056(3) 0.062(4) 0.053(3) -0.006(2) -0.004(2) -0.015(3)
N2 0.038(3) 0.053(3) 0.059(3) 0.003(2) 0.004(2) 0.010(2)
N3 0.065(3) 0.071(4) 0.051(3) -0.004(3) 0.005(3) 0.022(3)
N4 0.050(3) 0.080(4) 0.046(3) -0.009(3) 0.002(2) -0.004(3)
N5 0.050(3) 0.059(4) 0.049(3) -0.006(2) 0.001(2) -0.003(3)
N6 0.041(3) 0.053(3) 0.052(3) 0.000(2) -0.0049(18) 0.002(2)
C1 0.053(4) 0.068(4) 0.052(3) -0.006(3) -0.005(3) 0.006(3)
C2 0.043(3) 0.063(4) 0.053(3) 0.003(3) -0.003(3) 0.009(3)
C3 0.044(3) 0.045(4) 0.053(3) -0.004(3) -0.003(2) -0.001(3)
C4 0.039(4) 0.063(4) 0.068(4) 0.004(3) 0.004(3) 0.004(3)
C5 0.046(4) 0.053(3) 0.066(3) 0.003(3) -0.001(3) 0.001(3)
C6 0.056(4) 0.053(4) 0.045(3) -0.003(3) -0.003(3) 0.003(3)
C7 0.044(3) 0.043(4) 0.069(4) -0.004(3) 0.004(3) 0.000(3)
C8 0.061(4) 0.057(4) 0.055(4) -0.002(3) -0.004(3) -0.009(3)
C9 0.070(4) 0.112(6) 0.065(4) 0.021(4) 0.012(5) 0.031(5)
C10 0.065(5) 0.103(6) 0.055(3) 0.012(3) 0.019(3) 0.034(4)
C11 0.034(3) 0.080(5) 0.052(4) 0.001(3) -0.009(3) 0.018(3)
C12 0.040(3) 0.070(5) 0.055(3) -0.003(3) -0.009(3) 0.006(3)
C13 0.064(5) 0.076(6) 0.153(9) 0.019(5) 0.040(5) 0.000(4)
C14 0.054(4) 0.071(5) 0.129(7) 0.015(5) 0.001(4) 0.003(4)
C15 0.053(4) 0.066(5) 0.051(3) -0.002(3) -0.003(3) 0.002(3)
C16 0.048(3) 0.114(6) 0.073(4) 0.011(4) 0.000(3) 0.039(5)
C17 0.062(4) 0.084(5) 0.129(7) -0.022(5) 0.008(5) -0.004(5)
C18 0.045(3) 0.089(5) 0.063(4) 0.018(3) 0.001(3) 0.022(4)
C19 0.045(3) 0.069(4) 0.041(3) 0.004(3) 0.005(3) 0.006(3)
C20 0.037(3) 0.052(4) 0.053(3) 0.001(3) 0.001(2) 0.002(3)
C21 0.047(3) 0.054(4) 0.060(4) -0.009(3) 0.006(3) -0.006(3)
C22 0.037(3) 0.050(4) 0.045(3) 0.004(2) -0.005(2) 0.004(3)
C23 0.062(5) 0.140(8) 0.052(3) -0.026(4) 0.017(3) -0.042(5)
C24 0.077(5) 0.199(10) 0.068(4) -0.048(5) 0.020(5) -0.086(7)
C25 0.039(3) 0.049(4) 0.052(3) 0.009(3) -0.006(2) 0.007(3)
C26 0.055(3) 0.069(4) 0.050(3) 0.006(3) -0.002(3) -0.005(3)
C27 0.052(3) 0.072(4) 0.052(3) 0.000(3) -0.008(3) -0.006(3)
C28 0.036(4) 0.066(4) 0.069(4) 0.005(3) 0.008(3) 0.002(3)
C29 0.050(4) 0.051(3) 0.070(3) -0.013(3) -0.007(3) -0.001(3)
C30 0.083(5) 0.169(10) 0.065(5) -0.030(5) -0.023(4) 0.043(6)

loop_
_atom_type_symbol
_atom_type_description
_atom_type_scat_dispersion_real
_atom_type_scat_dispersion_imag
_atom_type_scat_source
C C 0.0033 0.0016 'International Tables Vol C Tables 4.2.6.8 and 6.1.1.4'
H H 0.0000 0.0000 'International Tables Vol C Tables 4.2.6.8 and 6.1.1.4'
N N 0.0061 0.0033 'International Tables Vol C Tables 4.2.6.8 and 6.1.1.4'
O O 0.0106 0.0060 'International Tables Vol C Tables 4.2.6.8 and 6.1.1.4'
Cd Cd -0.8075 1.2024 'International Tables Vol C Tables 4.2.6.8 and 6.1.1.4'
Cl Cl 0.1484 0.1585 'International Tables Vol C Tables 4.2.6.8 and 6.1.1.4'

loop_
_geom_angle_atom_site_label_1
_geom_angle_atom_site_label_2
_geom_angle_atom_site_label_3
_geom_angle
_geom_angle_site_symmetry_1
_geom_angle_site_symmetry_3
O1 Cd1 O1 107.8(3) . 2
O1 Cd1 N3 145.25(18) . 2
O1 Cd1 N3 91.74(18) 2 2
O1 Cd1 N3 91.74(18) . .
O1 Cd1 N3 145.25(18) 2 .
N3 Cd1 N3 87.3(3) 2 .
O1 Cd1 O2 103.16(16) . 2
O1 Cd1 O2 56.64(16) 2 2
N3 Cd1 O2 111.59(17) 2 2
N3 Cd1 O2 91.60(18) . 2
O1 Cd1 O2 56.64(16) . .
O1 Cd1 O2 103.15(16) 2 .
N3 Cd1 O2 91.60(18) 2 .
N3 Cd1 O2 111.59(17) . .
O2 Cd1 O2 148.2(2) 2 .
O3 Cd2 O3 111.0(3) . 2_655
O3 Cd2 N4 142.26(18) . .
O3 Cd2 N4 90.92(19) 2_655 .
O3 Cd2 N4 90.92(19) . 2_655
O3 Cd2 N4 142.27(18) 2_655 2_655
N4 Cd2 N4 89.1(3) . 2_655
O3 Cd2 O4 55.39(17) . .
O3 Cd2 O4 105.99(16) 2_655 .
N4 Cd2 O4 89.87(17) . .
N4 Cd2 O4 111.74(16) 2_655 .
O3 Cd2 O4 105.99(16) . 2_655
O3 Cd2 O4 55.39(17) 2_655 2_655
N4 Cd2 O4 111.74(16) . 2_655
N4 Cd2 O4 89.87(17) 2_655 2_655
O4 Cd2 O4 150.1(2) . 2_655
O8 Cl1 O7 113.9(3) . .
O8 Cl1 O5 109.4(3) . .
O7 Cl1 O5 109.1(4) . .
O8 Cl1 O6 108.3(3) . .
O7 Cl1 O6 108.4(3) . .
O5 Cl1 O6 107.5(3) . .
C11 O1 Cd1 92.1(4) . .
C11 O2 Cd1 89.4(4) . .
C19 O3 Cd2 92.0(4) . .
C19 O4 Cd2 91.6(4) . .
C5 N1 C1 118.9(6) . .
C6 N2 C3 133.8(5) . .
C6 N2 H2N 109(4) . .
C3 N2 H2N 116(4) . .
C9 N3 C8 115.2(6) . .
C9 N3 Cd1 120.1(4) . .
C8 N3 Cd1 124.6(4) . .
C20 N4 C24 116.4(6) . .
C20 N4 Cd2 125.8(4) . .
C24 N4 Cd2 117.8(4) . .
C22 N5 C25 131.8(5) . .
C22 N5 H5N 117(4) . .
C25 N5 H5N 111(4) . .
C27 N6 C28 118.3(5) . .
C27 N6 H6N 115(4) . .
C28 N6 H6N 125(4) . .
N1 C1 C2 120.9(6) . .
N1 C1 H1 119.6 . .
C2 C1 H1 119.6 . .
C3 C2 C1 121.3(6) . .
C3 C2 H2 119.4 . .
C1 C2 H2 119.4 . .
C2 C3 C4 116.2(6) . .
C2 C3 N2 118.1(5) . .
C4 C3 N2 125.7(6) . .
C3 C4 C5 120.8(7) . .
C3 C4 H4 119.6 . .
C5 C4 H4 119.6 . .
N1 C5 C4 122.0(7) . .
N1 C5 H5 119.0 . .
C4 C5 H5 119.0 . .
N2 C6 C7 119.6(5) . .
N2 C6 C10 125.3(6) . .
C7 C6 C10 115.1(6) . .
C8 C7 C6 122.1(6) . .
C8 C7 H7 119.0 . .
C6 C7 H7 119.0 . .
N3 C8 C7 123.1(6) . .
N3 C8 H8 118.4 . .
C7 C8 H8 118.4 . .
N3 C9 C10 126.6(7) . .
N3 C9 H9 116.7 . .
C10 C9 H9 116.7 . .
C9 C10 C6 117.7(7) . .
C9 C10 H10 121.1 . .
C6 C10 H10 121.1 . .
O1 C11 O2 121.8(7) . .
O1 C11 C12 120.5(7) . .
O2 C11 C12 117.6(7) . .
O1 C11 Cd1 59.7(4) . .
O2 C11 Cd1 62.1(4) . .
C12 C11 Cd1 178.2(5) . .
C13 C12 C11 116.0(6) . .
C13 C12 C16 110.8(6) . .
C11 C12 C16 109.8(5) . .
C13 C12 H12 106.6 . .
C11 C12 H12 106.6 . .
C16 C12 H12 106.6 . .
C12 C13 C14 102.4(6) . .
C12 C13 H13A 111.3 . .
C14 C13 H13A 111.3 . .
C12 C13 H13B 111.3 . .
C14 C13 H13B 111.3 . .
H13A C13 H13B 109.2 . .
C13 C14 C15 107.0(6) . .
C13 C14 H14A 110.3 . .
C15 C14 H14A 110.3 . .
C13 C14 H14B 110.3 . .
C15 C14 H14B 110.3 . .
H14A C14 H14B 108.6 . .
C30 C15 C19 110.3(6) . .
C30 C15 C16 111.1(7) . .
C19 C15 C16 109.8(5) . .
C30 C15 C14 110.1(7) . .
C19 C15 C14 116.0(6) . .
C16 C15 C14 99.2(5) . .
C18 C16 C15 113.6(7) . .
C18 C16 C17 107.6(6) . .
C15 C16 C17 113.9(6) . .
C18 C16 C12 112.2(6) . .
C15 C16 C12 99.8(5) . .
C17 C16 C12 109.6(6) . .
C16 C17 H17A 109.5 . .
C16 C17 H17B 109.5 . .
H17A C17 H17B 109.5 . .
C16 C17 H17C 109.5 . .
H17A C17 H17C 109.5 . .
H17B C17 H17C 109.5 . .
C16 C18 H18A 109.5 . .
C16 C18 H18B 109.5 . .
H18A C18 H18B 109.5 . .
C16 C18 H18C 109.5 . .
H18A C18 H18C 109.5 . .
H18B C18 H18C 109.5 . .
O4 C19 O3 121.0(7) . .
O4 C19 C15 122.7(7) . .
O3 C19 C15 116.3(7) . .
O4 C19 Cd2 61.1(4) . .
O3 C19 Cd2 59.9(4) . .
C15 C19 Cd2 175.7(5) . .
N4 C20 C21 124.2(5) . .
N4 C20 H20 117.9 . .
C21 C20 H20 117.9 . .
C20 C21 C22 119.5(5) . .
C20 C21 H21 120.3 . .
C22 C21 H21 120.3 . .
C23 C22 N5 127.0(5) . .
C23 C22 C21 115.8(5) . .
N5 C22 C21 117.2(5) . .
C22 C23 C24 120.7(6) . .
C22 C23 H23 119.7 . .
C24 C23 H23 119.7 . .
N4 C24 C23 123.4(6) . .
N4 C24 H24 118.3 . .
C23 C24 H24 118.3 . .
C29 C25 N5 125.2(6) . .
C29 C25 C26 118.1(6) . .
N5 C25 C26 116.7(5) . .
C27 C26 C25 119.3(6) . .
C27 C26 H26 120.3 . .
C25 C26 H26 120.3 . .
N6 C27 C26 122.0(6) . .
N6 C27 H27 119.0 . .
C26 C27 H27 119.0 . .
N6 C28 C29 122.7(6) . .
N6 C28 H28 118.6 . .
C29 C28 H28 118.6 . .
C25 C29 C28 119.4(7) . .
C25 C29 H29 120.3 . .
C28 C29 H29 120.3 . .
C15 C30 H30A 109.5 . .
C15 C30 H30B 109.5 . .
H30A C30 H30B 109.5 . .
C15 C30 H30C 109.5 . .
H30A C30 H30C 109.5 . .
H30B C30 H30C 109.5 . .

loop_
_geom_bond_atom_site_label_1
_geom_bond_atom_site_label_2
_geom_bond_distance
_geom_bond_site_symmetry_2
Cd1 O1 2.307(4) .
Cd1 O1 2.307(4) 2
Cd1 N3 2.319(5) 2
Cd1 N3 2.319(5) .
Cd1 O2 2.359(4) 2
Cd1 O2 2.359(4) .
Cd2 O3 2.325(5) .
Cd2 O3 2.325(5) 2_655
Cd2 N4 2.330(5) .
Cd2 N4 2.330(5) 2_655
Cd2 O4 2.352(5) .
Cd2 O4 2.352(5) 2_655
Cl1 O8 1.416(5) .
Cl1 O7 1.417(5) .
Cl1 O5 1.428(6) .
Cl1 O6 1.459(5) .
O1 C11 1.260(8) .
O2 C11 1.273(8) .
O3 C19 1.265(8) .
O4 C19 1.232(8) .
N1 C5 1.320(8) .
N1 C1 1.341(8) .
N2 C6 1.354(7) .
N2 C3 1.378(7) .
N2 H2N 0.89(2) .
N3 C9 1.307(8) .
N3 C8 1.341(8) .
N4 C20 1.317(7) .
N4 C24 1.335(8) .
N5 C22 1.385(7) .
N5 C25 1.394(7) .
N5 H5N 0.88(2) .
N6 C27 1.338(7) .
N6 C28 1.352(8) .
N6 H6N 0.89(2) .
C1 C2 1.383(9) .
C1 H1 0.9500 .
C2 C3 1.372(8) .
C2 H2 0.9500 .
C3 C4 1.377(8) .
C4 C5 1.378(9) .
C4 H4 0.9500 .
C5 H5 0.9500 .
C6 C7 1.386(8) .
C6 C10 1.407(8) .
C7 C8 1.348(9) .
C7 H7 0.9500 .
C8 H8 0.9500 .
C9 C10 1.377(9) .
C9 H9 0.9500 .
C10 H10 0.9500 .
C11 C12 1.520(9) .
C12 C13 1.466(9) .
C12 C16 1.591(8) .
C12 H12 1.0000 .
C13 C14 1.587(10) .
C13 H13A 0.9900 .
C13 H13B 0.9900 .
C14 C15 1.601(10) .
C14 H14A 0.9900 .
C14 H14B 0.9900 .
C15 C30 1.484(10) .
C15 C19 1.543(9) .
C15 C16 1.550(10) .
C16 C18 1.454(8) .
C16 C17 1.555(10) .
C17 H17A 0.9800 .
C17 H17B 0.9800 .
C17 H17C 0.9800 .
C18 H18A 0.9800 .
C18 H18B 0.9800 .
C18 H18C 0.9800 .
C20 C21 1.385(8) .
C20 H20 0.9500 .
C21 C22 1.401(7) .
C21 H21 0.9500 .
C22 C23 1.370(8) .
C23 C24 1.381(9) .
C23 H23 0.9500 .
C24 H24 0.9500 .
C25 C29 1.370(9) .
C25 C26 1.410(8) .
C26 C27 1.375(9) .
C26 H26 0.9500 .
C27 H27 0.9500 .
C28 C29 1.372(8) .
C28 H28 0.9500 .
C29 H29 0.9500 .
C30 H30A 0.9800 .
C30 H30B 0.9800 .
C30 H30C 0.9800 .

loop_
_geom_hbond_atom_site_label_D
_geom_hbond_atom_site_label_H
_geom_hbond_atom_site_label_A
_geom_hbond_distance_DH
_geom_hbond_distance_HA
_geom_hbond_distance_DA
_geom_hbond_angle_DHA
_geom_hbond_site_symmetry_A
N2 H2N O6 0.89(2) 2.18(3) 3.021(6) 158(6) 1_554
N5 H5N O6 0.88(2) 2.14(2) 3.009(7) 171(6) 2_654
N6 H6N N1 0.89(2) 1.81(3) 2.677(6) 162(6) 3_558

loop_
_geom_torsion_atom_site_label_1
_geom_torsion_atom_site_label_2
_geom_torsion_atom_site_label_3
_geom_torsion_atom_site_label_4
_geom_torsion
_geom_torsion_site_symmetry_1
O1 Cd1 O1 C11 93.9(5) 2
N3 Cd1 O1 C11 -27.4(6) 2
N3 Cd1 O1 C11 -115.2(5) .
O2 Cd1 O1 C11 152.7(4) 2
O2 Cd1 O1 C11 -0.3(4) .
C11 Cd1 O1 C11 123.5(5) 2
O1 Cd1 O2 C11 0.3(4) .
O1 Cd1 O2 C11 -102.5(3) 2
N3 Cd1 O2 C11 165.3(4) 2
N3 Cd1 O2 C11 77.5(4) .
O2 Cd1 O2 C11 -56.6(3) 2
C11 Cd1 O2 C11 -86.7(5) 2
O3 Cd2 O3 C19 -95.9(5) 2_655
N4 Cd2 O3 C19 25.8(7) .
N4 Cd2 O3 C19 115.4(5) 2_655
O4 Cd2 O3 C19 -0.6(4) .
O4 Cd2 O3 C19 -154.4(4) 2_655
C19 Cd2 O3 C19 -126.1(5) 2_655
O3 Cd2 O4 C19 0.6(4) .
O3 Cd2 O4 C19 105.5(4) 2_655
N4 Cd2 O4 C19 -163.6(4) .
N4 Cd2 O4 C19 -74.7(4) 2_655
O4 Cd2 O4 C19 58.8(4) 2_655
C19 Cd2 O4 C19 89.9(5) 2_655
O1 Cd1 N3 C9 -167.2(6) .
O1 Cd1 N3 C9 -41.7(7) 2
N3 Cd1 N3 C9 47.5(5) 2
O2 Cd1 N3 C9 -64.0(6) 2
O2 Cd1 N3 C9 138.2(6) .
C11 Cd1 N3 C9 166.8(6) .
C11 Cd1 N3 C9 -56.0(6) 2
O1 Cd1 N3 C8 9.9(5) .
O1 Cd1 N3 C8 135.4(5) 2
N3 Cd1 N3 C8 -135.3(6) 2
O2 Cd1 N3 C8 113.1(5) 2
O2 Cd1 N3 C8 -44.7(6) .
C11 Cd1 N3 C8 -16.1(6) .
C11 Cd1 N3 C8 121.1(5) 2
O3 Cd2 N4 C20 -133.0(5) .
O3 Cd2 N4 C20 -5.6(5) 2_655
N4 Cd2 N4 C20 136.6(6) 2_655
O4 Cd2 N4 C20 -111.6(5) .
O4 Cd2 N4 C20 47.1(6) 2_655
C19 Cd2 N4 C20 20.2(6) 2_655
C19 Cd2 N4 C20 -119.9(5) .
O3 Cd2 N4 C24 49.3(8) .
O3 Cd2 N4 C24 176.7(7) 2_655
N4 Cd2 N4 C24 -41.1(6) 2_655
O4 Cd2 N4 C24 70.7(7) .
O4 Cd2 N4 C24 -130.6(7) 2_655
C19 Cd2 N4 C24 -157.5(7) 2_655
C19 Cd2 N4 C24 62.4(7) .
C5 N1 C1 C2 -0.9(9) .
N1 C1 C2 C3 -0.1(10) .
C1 C2 C3 C4 0.2(9) .
C1 C2 C3 N2 -177.8(6) .
C6 N2 C3 C2 177.6(6) .
C6 N2 C3 C4 -0.1(11) .
C2 C3 C4 C5 0.6(9) .
N2 C3 C4 C5 178.4(6) .
C1 N1 C5 C4 1.8(9) .
C3 C4 C5 N1 -1.6(10) .
C3 N2 C6 C7 177.1(6) .
C3 N2 C6 C10 -4.3(12) .
N2 C6 C7 C8 179.8(6) .
C10 C6 C7 C8 1.1(10) .
C9 N3 C8 C7 -3.7(10) .
Cd1 N3 C8 C7 179.1(5) .
C6 C7 C8 N3 1.4(10) .
C8 N3 C9 C10 3.8(12) .
Cd1 N3 C9 C10 -178.9(7) .
N3 C9 C10 C6 -1.4(14) .
N2 C6 C10 C9 -179.8(7) .
C7 C6 C10 C9 -1.1(11) .
Cd1 O1 C11 O2 0.6(7) .
Cd1 O1 C11 C12 -177.9(5) .
Cd1 O2 C11 O1 -0.6(7) .
Cd1 O2 C11 C12 178.0(5) .
O1 Cd1 C11 O1 -95.2(5) 2
N3 Cd1 C11 O1 162.6(4) 2
N3 Cd1 C11 O1 68.2(5) .
O2 Cd1 C11 O1 -34.2(5) 2
O2 Cd1 C11 O1 179.4(7) .
C11 Cd1 C11 O1 -67.9(4) 2
O1 Cd1 C11 O2 -179.4(7) .
O1 Cd1 C11 O2 85.4(4) 2
N3 Cd1 C11 O2 -16.9(4) 2
N3 Cd1 C11 O2 -111.2(4) .
O2 Cd1 C11 O2 146.4(3) 2
C11 Cd1 C11 O2 112.6(4) 2
O1 Cd1 C11 C12 99(19) .
O1 Cd1 C11 C12 4(19) 2
N3 Cd1 C11 C12 -98(19) 2
N3 Cd1 C11 C12 168(19) .
O2 Cd1 C11 C12 65(19) 2
O2 Cd1 C11 C12 -81(19) .
C11 Cd1 C11 C12 31(19) 2
O1 C11 C12 C13 165.5(7) .
O2 C11 C12 C13 -13.1(9) .
Cd1 C11 C12 C13 67(19) .
O1 C11 C12 C16 -68.0(8) .
O2 C11 C12 C16 113.4(7) .
Cd1 C11 C12 C16 -166(19) .
C11 C12 C13 C14 139.8(7) .
C16 C12 C13 C14 13.8(10) .
C12 C13 C14 C15 15.2(11) .
C13 C14 C15 C30 78.5(9) .
C13 C14 C15 C19 -155.5(7) .
C13 C14 C15 C16 -38.1(9) .
C30 C15 C16 C18 167.8(6) .
C19 C15 C16 C18 45.6(8) .
C14 C15 C16 C18 -76.4(7) .
C30 C15 C16 C17 44.2(8) .
C19 C15 C16 C17 -78.0(7) .
C14 C15 C16 C17 160.0(7) .
C30 C15 C16 C12 -72.5(7) .
C19 C15 C16 C12 165.3(6) .
C14 C15 C16 C12 43.3(6) .
C13 C12 C16 C18 82.5(9) .
C11 C12 C16 C18 -46.9(9) .
C13 C12 C16 C15 -38.2(8) .
C11 C12 C16 C15 -167.6(6) .
C13 C12 C16 C17 -158.0(7) .
C11 C12 C16 C17 72.6(8) .
Cd2 O4 C19 O3 -1.1(7) .
Cd2 O4 C19 C15 177.7(6) .
Cd2 O3 C19 O4 1.1(8) .
Cd2 O3 C19 C15 -177.8(5) .
C30 C15 C19 O4 125.5(8) .
C16 C15 C19 O4 -111.9(7) .
C14 C15 C19 O4 -0.5(10) .
C30 C15 C19 O3 -55.7(10) .
C16 C15 C19 O3 67.0(8) .
C14 C15 C19 O3 178.4(7) .
C30 C15 C19 Cd2 -82(6) .
C16 C15 C19 Cd2 41(6) .
C14 C15 C19 Cd2 152(6) .
O3 Cd2 C19 O4 -178.9(7) .
O3 Cd2 C19 O4 -83.8(4) 2_655
N4 Cd2 C19 O4 18.3(4) .
N4 Cd2 C19 O4 113.4(4) 2_655
O4 Cd2 C19 O4 -145.8(4) 2_655
C19 Cd2 C19 O4 -111.6(4) 2_655
O3 Cd2 C19 O3 95.2(5) 2_655
N4 Cd2 C19 O3 -162.8(4) .
N4 Cd2 C19 O3 -67.6(5) 2_655
O4 Cd2 C19 O3 178.9(7) .
O4 Cd2 C19 O3 33.2(6) 2_655
C19 Cd2 C19 O3 67.4(5) 2_655
O3 Cd2 C19 C15 28(6) .
O3 Cd2 C19 C15 123(6) 2_655
N4 Cd2 C19 C15 -135(6) .
N4 Cd2 C19 C15 -40(6) 2_655
O4 Cd2 C19 C15 -154(6) .
O4 Cd2 C19 C15 61(6) 2_655
C19 Cd2 C19 C15 95(6) 2_655
C24 N4 C20 C21 -1.6(11) .
Cd2 N4 C20 C21 -179.4(5) .
N4 C20 C21 C22 2.4(10) .
C25 N5 C22 C23 -0.9(11) .
C25 N5 C22 C21 176.4(6) .
C20 C21 C22 C23 -3.6(10) .
C20 C21 C22 N5 178.8(5) .
N5 C22 C23 C24 -178.3(8) .
C21 C22 C23 C24 4.3(12) .
C20 N4 C24 C23 2.4(15) .
Cd2 N4 C24 C23 -179.7(8) .
C22 C23 C24 N4 -3.9(16) .
C22 N5 C25 C29 2.3(10) .
C22 N5 C25 C26 -178.3(6) .
C29 C25 C26 C27 0.3(9) .
N5 C25 C26 C27 -179.1(6) .
C28 N6 C27 C26 2.3(9) .
C25 C26 C27 N6 -2.5(10) .
C27 N6 C28 C29 0.0(9) .
N5 C25 C29 C28 -178.8(6) .
C26 C25 C29 C28 1.8(9) .
N6 C28 C29 C25 -2.0(10) .
